data_7206295
loop_
_publ_author_name
'Oswald, Iain D. H.'
'Urquhart, Andrew J.'

_publ_section_title
;
 Polymorphism and polymerisation of acrylic and methacrylic acid at
 high pressure
;
_journal_issue 14
_journal_name_full CrystEngComm
_journal_page_first 4503
_journal_paper_doi 10.1039/c1ce05295k
_journal_volume 13
_journal_year 2011
_chemical_formula_moiety 'C3 H4 O2'
_chemical_formula_sum 'C3 H4 O2'
_chemical_formula_weight 72.06
_space_group_IT_number 14
_symmetry_cell_setting monoclinic
_symmetry_space_group_name_Hall '-P 2ybc'
_symmetry_space_group_name_H-M 'P 1 21/c 1'
_atom_sites_solution_hydrogens geom
_atom_sites_solution_primary direct
_audit_creation_date 11-02-15
_audit_creation_method CRYSTALS_ver_14.11
_cell_angle_alpha 90
_cell_angle_beta 97.28(3)
_cell_angle_gamma 90
_cell_formula_units_Z 4
_cell_length_a 5.1352(10)
_cell_length_b 9.802(3)
_cell_length_c 6.850(4)
_cell_measurement_reflns_used 221
_cell_measurement_temperature 293
_cell_measurement_theta_max 20
_cell_measurement_theta_min 4
_cell_volume 342.0(2)
_computing_cell_refinement 'Apex2 (Bruker AXS, 2006)'
_computing_data_collection 'Apex2 (Bruker AXS, 2006)'
_computing_data_reduction 'Apex2 (Bruker AXS, 2006)'
_computing_molecular_graphics 'CAMERON (Watkin et al., 1996)'
_computing_publication_material 'CRYSTALS (Betteridge et al., 2003)'
_computing_structure_refinement 'CRYSTALS (Betteridge et al., 2003)'
_computing_structure_solution 'SHELXS 86 (Sheldrick, 1986)'
_diffrn_ambient_pressure 650000
_diffrn_ambient_temperature 293
_diffrn_measured_fraction_theta_full 0.681
_diffrn_measured_fraction_theta_max 0.543
_diffrn_measurement_device Area
_diffrn_measurement_device_type 'Bruker Kappa Apex2'
_diffrn_measurement_method \w
_diffrn_radiation_monochromator graphite
_diffrn_radiation_type 'Mo K\a'
_diffrn_radiation_wavelength 0.71073
_diffrn_reflns_av_R_equivalents 0.052
_diffrn_reflns_limit_h_max 5
_diffrn_reflns_limit_h_min -5
_diffrn_reflns_limit_k_max 10
_diffrn_reflns_limit_k_min -10
_diffrn_reflns_limit_l_max 5
_diffrn_reflns_limit_l_min -5
_diffrn_reflns_number 947
_diffrn_reflns_theta_full 17.916
_diffrn_reflns_theta_max 23.268
_diffrn_reflns_theta_min 3.648
_diffrn_standards_number 0
_exptl_absorpt_coefficient_mu 0.119
_exptl_absorpt_correction_T_max 0.99
_exptl_absorpt_correction_T_min 0.78
_exptl_absorpt_correction_type multi-scan
_exptl_absorpt_process_details 'SADABS (Siemens, 1996)'
_exptl_crystal_colour colourless
_exptl_crystal_density_diffrn 1.399
_exptl_crystal_density_method 'not measured'
_exptl_crystal_description plate
_exptl_crystal_F_000 152
_exptl_crystal_size_max 0.300
_exptl_crystal_size_mid 0.300
_exptl_crystal_size_min 0.050
_refine_diff_density_max 0.31
_refine_diff_density_min -0.29
_refine_ls_extinction_method None
_refine_ls_goodness_of_fit_ref 1.0481
_refine_ls_hydrogen_treatment none
_refine_ls_matrix_type full
_refine_ls_number_parameters 46
_refine_ls_number_reflns 267
_refine_ls_number_restraints 0
_refine_ls_R_factor_all 0.0754
_refine_ls_R_factor_gt 0.0409
_refine_ls_shift/su_max 0.0000770
_refine_ls_shift/su_mean 0.0000160
_refine_ls_structure_factor_coef Fsqd
_refine_ls_weighting_details
;
Method= Modified Sheldrick
w=1/[\s^2^(F^2^) + ( 0.05P)^2^ + 0.00P]
,where P=(max(Fo^2^,0) + 2Fc^2^)/3
;
_refine_ls_weighting_scheme calc
_refine_ls_wR_factor_all 0.0888
_refine_ls_wR_factor_gt 0.0808
_refine_ls_wR_factor_ref 0.0888
_reflns_limit_h_max 5
_reflns_limit_h_min -5
_reflns_limit_k_max 10
_reflns_limit_k_min 0
_reflns_limit_l_max 5
_reflns_limit_l_min 0
_reflns_number_gt 189
_reflns_number_total 267
_reflns_threshold_expression I>2.0\s(I)
_oxford_diffrn_Wilson_B_factor 2.34
_oxford_diffrn_Wilson_scale 0.34
_oxford_refine_ls_r_factor_ref 0.0754
_oxford_refine_ls_scale 2.12(5)
_oxford_reflns_number_all 267
_oxford_reflns_threshold_expression_ref I>-10.0\s(I)
_cod_data_source_file c1ce05295k.txt
_cod_data_source_block 2
_cod_depositor_comments
;
The following automatic conversions were performed:

'_symmetry_cell_setting' value 'Monoclinic' changed to 'monoclinic'
according to /home/saulius/struct/CIF-dictionaries/cif_core.dic
dictionary named 'cif_core.dic' version 2.4.1 from 2010-06-29.

Automatic conversion script
Id: cif_fix_values 1715 2011-07-08 13:25:40Z adriana 
;
_cod_original_sg_symbol_H-M 'P 1 21/c 1 '
_cod_database_code 7206295

loop_
_symmetry_equiv_pos_as_xyz
x,y,z
-x,-y,-z
-x,y+1/2,-z+1/2
x,-y+1/2,z+1/2

loop_
_atom_site_label
_atom_site_type_symbol
_atom_site_fract_x
_atom_site_fract_y
_atom_site_fract_z
_atom_site_U_iso_or_equiv
_atom_site_occupancy
_atom_site_adp_type
_atom_site_refinement_flags_posn
_atom_site_refinement_flags_adp
_atom_site_refinement_flags_occupancy
_atom_site_disorder_assembly
_atom_site_disorder_group
_atom_site_attached_hydrogens
O2 O 0.7519(4) 0.5346(2) 0.1642(5) 0.0513 1.0000 Uani . . . . . .
C1 C 0.8047(6) 0.4142(4) 0.1398(8) 0.0420 1.0000 Uani . . . . . .
O1 O 0.6581(5) 0.3342(2) 0.0204(6) 0.0560 1.0000 Uani . . . . . .
C2 C 1.0403(7) 0.3485(3) 0.2423(9) 0.0433 1.0000 Uani . . . . . .
C3 C 1.2167(7) 0.4168(4) 0.3551(9) 0.0515 1.0000 Uani . . . . . .
H2 H 1.0628 0.2556 0.2247 0.0531 1.0000 Uiso R . . . . .
H3 H 1.3673 0.3747 0.4196 0.0620 1.0000 Uiso R . . . . .
H4 H 1.1961 0.5091 0.3731 0.0621 1.0000 Uiso R . . . . .
H1 H 0.5207 0.3764 -0.0340 0.0832 1.0000 Uiso R . . . . .

loop_
_atom_site_aniso_label
_atom_site_aniso_U_11
_atom_site_aniso_U_22
_atom_site_aniso_U_33
_atom_site_aniso_U_23
_atom_site_aniso_U_13
_atom_site_aniso_U_12
O2 0.0540(15) 0.0333(16) 0.062(4) -0.0080(14) -0.0083(17) 0.0031(12)
C1 0.038(2) 0.039(3) 0.049(7) 0.002(2) 0.006(3) -0.0078(18)
O1 0.0469(16) 0.0410(18) 0.074(5) -0.0109(16) -0.013(2) 0.0029(12)
C2 0.037(2) 0.039(2) 0.051(7) 0.005(2) -0.004(3) 0.003(2)
C3 0.044(2) 0.061(3) 0.048(8) 0.010(2) 0.000(3) 0.0092(19)

loop_
_atom_type_symbol
_atom_type_scat_dispersion_real
_atom_type_scat_dispersion_imag
_atom_type_scat_Cromer_Mann_a1
_atom_type_scat_Cromer_Mann_b1
_atom_type_scat_Cromer_Mann_a2
_atom_type_scat_Cromer_Mann_b2
_atom_type_scat_Cromer_Mann_a3
_atom_type_scat_Cromer_Mann_b3
_atom_type_scat_Cromer_Mann_a4
_atom_type_scat_Cromer_Mann_b4
_atom_type_scat_Cromer_Mann_c
_atom_type_scat_source
C 0.0033 0.0016 2.3100 20.8439 1.0200 10.2075 1.5886 0.5687 0.8650 51.6512 0.2156 'International Tables Vol C 4.2.6.8 and 6.1.1.4'
H 0.0000 0.0000 0.4930 10.5109 0.3229 26.1257 0.1402 3.1424 0.0408 57.7998 0.0030 'International Tables Vol C 4.2.6.8 and 6.1.1.4'
O 0.0106 0.0060 3.0485 13.2771 2.2868 5.7011 1.5463 0.3239 0.8670 32.9089 0.2508 'International Tables Vol C 4.2.6.8 and 6.1.1.4'

loop_
_geom_angle_atom_site_label_1
_geom_angle_site_symmetry_1
_geom_angle_atom_site_label_2
_geom_angle_site_symmetry_2
_geom_angle_atom_site_label_3
_geom_angle_site_symmetry_3
_geom_angle
_geom_angle_publ_flag
O2 . C1 . O1 . 123.0(4) yes
O2 . C1 . C2 . 122.7(4) yes
O1 . C1 . C2 . 114.3(3) yes
C1 . O1 . H1 . 111.0 no
C1 . C2 . C3 . 121.9(4) yes
C1 . C2 . H2 . 118.5 no
C3 . C2 . H2 . 119.6 no
C2 . C3 . H3 . 121.6 no
C2 . C3 . H4 . 120.2 no
H3 . C3 . H4 . 118.2 no

loop_
_geom_bond_atom_site_label_1
_geom_bond_site_symmetry_1
_geom_bond_atom_site_label_2
_geom_bond_site_symmetry_2
_geom_bond_distance
_geom_bond_publ_flag
O2 . C1 . 1.227(4) yes
C1 . O1 . 1.302(5) yes
C1 . C2 . 1.468(6) yes
O1 . H1 . 0.861 no
C2 . C3 . 1.299(6) yes
C2 . H2 . 0.927 no
C3 . H3 . 0.937 no
C3 . H4 . 0.921 no

loop_
_cod_related_entry_id
_cod_related_entry_database
_cod_related_entry_code
1 ChemSpider 6333
